data_4118625
loop_
_publ_author_name
'Kai-Oliver Feldmann'
'Jan J. Weigand'

_publ_contact_author_address
;
Institute of Inorganic and Analytical Chemistry
Westf\"alische Wilhelms-Universit\"at M\"unster
Corrensstr. 30
48149 M\"unster
;
_publ_contact_author_email jweigand@uni-muenster.de
_publ_contact_author_fax +49-251-8333126
_publ_contact_author_name 'Jan J. Weigand'
_publ_contact_author_phone +49-251-8336074
_publ_section_title
;
 P-N/P-P Bond Metathesis for the Synthesis of Complex Polyphosphanes
;
_journal_name_full 'Journal of the American Chemical Society'
_journal_page_first 15443
_journal_page_last 15456
_journal_paper_doi 10.1021/ja305406x
_journal_volume 134
_journal_year 2012
_chemical_formula_moiety 'C36 H28 Fe2 O8 P6'
_chemical_formula_sum 'C36 H28 Fe2 O8 P6'
_chemical_formula_weight 886.10
_space_group_IT_number 15
_symmetry_cell_setting monoclinic
_symmetry_space_group_name_Hall '-C 2yc'
_symmetry_space_group_name_H-M 'C 1 2/c 1'
_atom_sites_solution_hydrogens geom
_atom_sites_solution_primary direct
_atom_sites_solution_secondary difmap
_audit_creation_method SHELXL-97
_audit_update_record
;
2012-05-23 # Formatted by publCIF
;
_cell_angle_alpha 90.00
_cell_angle_beta 110.0790(10)
_cell_angle_gamma 90.00
_cell_formula_units_Z 4
_cell_length_a 14.8647(5)
_cell_length_b 13.8772(5)
_cell_length_c 19.5756(7)
_cell_measurement_reflns_used 900
_cell_measurement_temperature 153(1)
_cell_measurement_theta_max 22.5
_cell_measurement_theta_min 1
_cell_volume 3792.6(2)
_computing_cell_refinement 'APEX2(Bruker AXS, 2007)'
_computing_data_collection 'APEX2(Bruker AXS, 2007)'
_computing_data_reduction 'SAINT,SADABS (Bruker AXS, 2007 )'
_computing_molecular_graphics
;
ORTEP3,L.J. Farrugia, J. Appl. Cryst. (1997) 30, 565
;
_computing_structure_refinement
;
SHELXL-97, G. M. Sheldrick, Acta Cryst. (2008) A64, 112-122
;
_computing_structure_solution
;
SHELXS-97 , G. M. Sheldrick, Acta Cryst. (2008) A64, 112-122
;
_diffrn_ambient_temperature 153(1)
_diffrn_detector_area_resol_mean 80
_diffrn_measured_fraction_theta_full 1.000
_diffrn_measured_fraction_theta_max 1.000
_diffrn_measurement_device_type 'CCD area detector'
_diffrn_measurement_method 'Omega and Phi scans'
_diffrn_radiation_monochromator graphite
_diffrn_radiation_source 'rotating anode'
_diffrn_radiation_type MoK\a
_diffrn_radiation_wavelength 0.71073
_diffrn_reflns_av_R_equivalents 0.0237
_diffrn_reflns_av_sigmaI/netI 0.0202
_diffrn_reflns_limit_h_max 19
_diffrn_reflns_limit_h_min -19
_diffrn_reflns_limit_k_max 18
_diffrn_reflns_limit_k_min -18
_diffrn_reflns_limit_l_max 25
_diffrn_reflns_limit_l_min -25
_diffrn_reflns_number 19042
_diffrn_reflns_theta_full 27.87
_diffrn_reflns_theta_max 27.87
_diffrn_reflns_theta_min 2.07
_exptl_absorpt_coefficient_mu 1.069
_exptl_absorpt_correction_T_max 0.9894
_exptl_absorpt_correction_T_min 0.9290
_exptl_absorpt_correction_type multi-scan
_exptl_absorpt_process_details
; 
 Corrections were done with the SADABS program, utilizing the none merged
 raw data obtained from the integration process. Integration and final cell
 refinement were done with SAINT.

 SADABS reports ratio of Tmin/Tmax =  0.8863 

;
_exptl_crystal_colour yellow
_exptl_crystal_density_diffrn 1.552
_exptl_crystal_description plate
_exptl_crystal_F_000 1800
_exptl_crystal_size_max 0.07
_exptl_crystal_size_mid 0.07
_exptl_crystal_size_min 0.01
_refine_diff_density_max 0.359
_refine_diff_density_min -0.188
_refine_diff_density_rms 0.050
_refine_ls_extinction_method none
_refine_ls_goodness_of_fit_ref 1.025
_refine_ls_hydrogen_treatment noref
_refine_ls_matrix_type full
_refine_ls_number_parameters 235
_refine_ls_number_reflns 4532
_refine_ls_number_restraints 0
_refine_ls_restrained_S_all 1.025
_refine_ls_R_factor_all 0.0314
_refine_ls_R_factor_gt 0.0243
_refine_ls_shift/su_max 0.001
_refine_ls_shift/su_mean 0.000
_refine_ls_structure_factor_coef Fsqd
_refine_ls_weighting_details 'calc w=1/[\s^2^(Fo^2^)+(0.0282P)^2^+3.0050P] where P=(Fo^2^+2Fc^2^)/3'
_refine_ls_weighting_scheme calc
_refine_ls_wR_factor_gt 0.0575
_refine_ls_wR_factor_ref 0.0608
_reflns_number_gt 3936
_reflns_number_total 4532
_reflns_threshold_expression >2sigma(I)
_cod_data_source_file ja305406x_si_002.cif
_cod_data_source_block sad
_cod_original_sg_symbol_H-M 'C 2/c'
_cod_database_code 4118625

loop_
_symmetry_equiv_pos_as_xyz
'x, y, z'
'-x, y, -z+1/2'
'x+1/2, y+1/2, z'
'-x+1/2, y+1/2, -z+1/2'
'-x, -y, -z'
'x, -y, z-1/2'
'-x+1/2, -y+1/2, -z'
'x+1/2, -y+1/2, z-1/2'

loop_
_atom_site_label
_atom_site_type_symbol
_atom_site_fract_x
_atom_site_fract_y
_atom_site_fract_z
_atom_site_U_iso_or_equiv
_atom_site_adp_type
_atom_site_occupancy
_atom_site_symmetry_multiplicity
_atom_site_calc_flag
_atom_site_refinement_flags
C1 C 0.16383(11) 0.05845(11) 0.20923(8) 0.0233(3) Uani 1 1 d .
H1A H 0.1022 0.0351 0.1743 0.028 Uiso 1 1 calc R
H1B H 0.2149 0.0430 0.1892 0.028 Uiso 1 1 calc R
C2 C 0.18442(12) 0.00672(11) 0.28177(8) 0.0277(3) Uani 1 1 d .
H2A H 0.2508 0.0215 0.3135 0.033 Uiso 1 1 calc R
H2B H 0.1800 -0.0637 0.2731 0.033 Uiso 1 1 calc R
C3 C 0.27604(10) 0.22240(11) 0.28243(8) 0.0215(3) Uani 1 1 d .
C4 C 0.28634(11) 0.30275(11) 0.32715(8) 0.0228(3) Uani 1 1 d .
H4 H 0.2313 0.3380 0.3265 0.027 Uiso 1 1 calc R
C5 C 0.37626(11) 0.33181(12) 0.37258(8) 0.0281(3) Uani 1 1 d .
H5 H 0.3826 0.3859 0.4036 0.034 Uiso 1 1 calc R
C6 C 0.45674(12) 0.28173(14) 0.37253(9) 0.0362(4) Uani 1 1 d .
H6 H 0.5185 0.3018 0.4033 0.043 Uiso 1 1 calc R
C7 C 0.44752(12) 0.20250(16) 0.32777(10) 0.0416(5) Uani 1 1 d .
H7 H 0.5030 0.1687 0.3277 0.050 Uiso 1 1 calc R
C8 C 0.35787(11) 0.17218(14) 0.28306(9) 0.0334(4) Uani 1 1 d .
H8 H 0.3520 0.1173 0.2528 0.040 Uiso 1 1 calc R
C9 C 0.18473(10) 0.05277(11) 0.42369(8) 0.0222(3) Uani 1 1 d .
C10 C 0.25296(12) 0.12473(14) 0.44995(9) 0.0359(4) Uani 1 1 d .
H10 H 0.2560 0.1764 0.4190 0.043 Uiso 1 1 calc R
C11 C 0.31677(13) 0.12201(15) 0.52105(9) 0.0389(4) Uani 1 1 d .
H11 H 0.3621 0.1724 0.5386 0.047 Uiso 1 1 calc R
C12 C 0.31461(13) 0.04678(14) 0.56616(9) 0.0361(4) Uani 1 1 d .
H12 H 0.3594 0.0442 0.6143 0.043 Uiso 1 1 calc R
C13 C 0.24717(15) -0.02467(13) 0.54106(9) 0.0391(4) Uani 1 1 d .
H13 H 0.2454 -0.0767 0.5721 0.047 Uiso 1 1 calc R
C14 C 0.18158(13) -0.02116(12) 0.47051(9) 0.0301(3) Uani 1 1 d .
H14 H 0.1341 -0.0699 0.4542 0.036 Uiso 1 1 calc R
C15 C 0.07343(12) 0.35471(13) 0.03854(9) 0.0322(4) Uani 1 1 d .
C16 C 0.23438(12) 0.27707(12) 0.11864(9) 0.0284(3) Uani 1 1 d .
C17 C 0.04094(11) 0.18140(13) 0.07046(8) 0.0279(3) Uani 1 1 d .
C18 C 0.08255(12) 0.37370(12) 0.16944(9) 0.0294(3) Uani 1 1 d .
O1 O 0.04728(10) 0.40232(10) -0.01184(7) 0.0488(4) Uani 1 1 d .
O2 O 0.31099(9) 0.27478(10) 0.11735(8) 0.0431(3) Uani 1 1 d .
O3 O -0.00112(10) 0.11655(10) 0.03902(6) 0.0423(3) Uani 1 1 d .
O4 O 0.06416(11) 0.43508(9) 0.20158(8) 0.0458(3) Uani 1 1 d .
P1 P 0.15774(3) 0.18943(3) 0.219460(19) 0.01822(8) Uani 1 1 d .
P2 P 0.07241(3) 0.19439(3) 0.292724(19) 0.01827(8) Uani 1 1 d .
P3 P 0.09988(3) 0.04187(3) 0.32986(2) 0.02230(9) Uani 1 1 d .
Fe1 Fe 0.113685(15) 0.279728(15) 0.118490(11) 0.02117(6) Uani 1 1 d .

loop_
_atom_site_aniso_label
_atom_site_aniso_U_11
_atom_site_aniso_U_22
_atom_site_aniso_U_33
_atom_site_aniso_U_23
_atom_site_aniso_U_13
_atom_site_aniso_U_12
C1 0.0268(8) 0.0213(7) 0.0214(7) -0.0030(6) 0.0077(6) 0.0025(6)
C2 0.0345(9) 0.0230(8) 0.0250(8) 0.0009(6) 0.0095(7) 0.0083(6)
C3 0.0171(7) 0.0284(8) 0.0185(7) 0.0006(6) 0.0053(5) -0.0013(6)
C4 0.0218(7) 0.0229(7) 0.0223(7) 0.0029(6) 0.0058(6) -0.0006(6)
C5 0.0279(8) 0.0276(8) 0.0245(8) 0.0023(6) 0.0036(6) -0.0065(6)
C6 0.0203(8) 0.0537(11) 0.0298(9) -0.0002(8) 0.0026(7) -0.0084(7)
C7 0.0177(8) 0.0676(13) 0.0378(10) -0.0086(9) 0.0073(7) 0.0051(8)
C8 0.0207(8) 0.0478(11) 0.0297(8) -0.0095(8) 0.0061(7) 0.0041(7)
C9 0.0186(7) 0.0275(8) 0.0209(7) 0.0022(6) 0.0074(6) 0.0034(6)
C10 0.0328(9) 0.0441(10) 0.0264(8) 0.0081(7) 0.0046(7) -0.0109(8)
C11 0.0281(9) 0.0551(12) 0.0282(9) -0.0006(8) 0.0028(7) -0.0086(8)
C12 0.0344(9) 0.0512(11) 0.0195(8) 0.0006(7) 0.0052(7) 0.0152(8)
C13 0.0616(12) 0.0335(9) 0.0230(8) 0.0069(7) 0.0157(8) 0.0104(9)
C14 0.0410(9) 0.0254(8) 0.0261(8) 0.0007(6) 0.0142(7) -0.0002(7)
C15 0.0296(9) 0.0341(9) 0.0332(9) 0.0033(7) 0.0113(7) -0.0028(7)
C16 0.0285(8) 0.0281(8) 0.0299(8) 0.0031(6) 0.0117(7) -0.0027(6)
C17 0.0251(8) 0.0377(9) 0.0196(7) 0.0057(7) 0.0059(6) -0.0049(7)
C18 0.0290(8) 0.0268(8) 0.0341(9) 0.0062(7) 0.0129(7) 0.0008(7)
O1 0.0546(9) 0.0486(8) 0.0388(7) 0.0201(7) 0.0104(6) 0.0004(7)
O2 0.0274(7) 0.0514(8) 0.0563(8) 0.0101(7) 0.0219(6) 0.0002(6)
O3 0.0459(8) 0.0499(8) 0.0255(6) -0.0017(6) 0.0051(6) -0.0227(6)
O4 0.0595(9) 0.0317(7) 0.0560(9) -0.0024(6) 0.0324(7) 0.0059(6)
P1 0.01563(17) 0.02019(18) 0.01838(17) -0.00135(14) 0.00524(13) -0.00024(14)
P2 0.01578(17) 0.02031(18) 0.01836(17) -0.00089(14) 0.00539(14) -0.00015(13)
P3 0.02080(18) 0.02232(19) 0.02152(19) 0.00253(14) 0.00435(15) -0.00125(15)
Fe1 0.01840(11) 0.02370(12) 0.02138(11) 0.00257(8) 0.00677(8) -0.00128(8)

loop_
_atom_type_symbol
_atom_type_description
_atom_type_scat_dispersion_real
_atom_type_scat_dispersion_imag
_atom_type_scat_source
C C 0.0033 0.0016 'International Tables Vol C Tables 4.2.6.8 and 6.1.1.4'
H H 0.0000 0.0000 'International Tables Vol C Tables 4.2.6.8 and 6.1.1.4'
O O 0.0106 0.0060 'International Tables Vol C Tables 4.2.6.8 and 6.1.1.4'
P P 0.1023 0.0942 'International Tables Vol C Tables 4.2.6.8 and 6.1.1.4'
Fe Fe 0.3463 0.8444 'International Tables Vol C Tables 4.2.6.8 and 6.1.1.4'

loop_
_geom_angle_atom_site_label_1
_geom_angle_atom_site_label_2
_geom_angle_atom_site_label_3
_geom_angle
_geom_angle_site_symmetry_1
_geom_angle_site_symmetry_3
C2 C1 P1 111.50(10) . .
C2 C1 H1A 109.3 . .
P1 C1 H1A 109.3 . .
C2 C1 H1B 109.3 . .
P1 C1 H1B 109.3 . .
H1A C1 H1B 108.0 . .
C1 C2 P3 112.95(11) . .
C1 C2 H2A 109.0 . .
P3 C2 H2A 109.0 . .
C1 C2 H2B 109.0 . .
P3 C2 H2B 109.0 . .
H2A C2 H2B 107.8 . .
C4 C3 C8 119.07(14) . .
C4 C3 P1 119.83(11) . .
C8 C3 P1 120.96(12) . .
C5 C4 C3 120.62(15) . .
C5 C4 H4 119.7 . .
C3 C4 H4 119.7 . .
C6 C5 C4 119.78(16) . .
C6 C5 H5 120.1 . .
C4 C5 H5 120.1 . .
C7 C6 C5 120.13(16) . .
C7 C6 H6 119.9 . .
C5 C6 H6 119.9 . .
C6 C7 C8 120.43(16) . .
C6 C7 H7 119.8 . .
C8 C7 H7 119.8 . .
C7 C8 C3 119.97(16) . .
C7 C8 H8 120.0 . .
C3 C8 H8 120.0 . .
C14 C9 C10 118.22(14) . .
C14 C9 P3 115.52(12) . .
C10 C9 P3 126.19(12) . .
C11 C10 C9 120.75(16) . .
C11 C10 H10 119.6 . .
C9 C10 H10 119.6 . .
C12 C11 C10 120.36(17) . .
C12 C11 H11 119.8 . .
C10 C11 H11 119.8 . .
C11 C12 C13 119.54(16) . .
C11 C12 H12 120.2 . .
C13 C12 H12 120.2 . .
C12 C13 C14 120.38(16) . .
C12 C13 H13 119.8 . .
C14 C13 H13 119.8 . .
C9 C14 C13 120.71(16) . .
C9 C14 H14 119.6 . .
C13 C14 H14 119.6 . .
O1 C15 Fe1 179.38(17) . .
O2 C16 Fe1 178.66(16) . .
O3 C17 Fe1 176.14(16) . .
O4 C18 Fe1 178.40(15) . .
C3 P1 C1 104.47(7) . .
C3 P1 P2 100.82(5) . .
C1 P1 P2 99.32(5) . .
C3 P1 Fe1 112.18(5) . .
C1 P1 Fe1 117.94(5) . .
P2 P1 Fe1 119.631(19) . .
P1 P2 P2 97.71(2) . 2
P1 P2 P3 95.74(2) . .
P2 P2 P3 105.456(14) 2 .
C9 P3 C2 100.04(7) . .
C9 P3 P2 103.48(5) . .
C2 P3 P2 99.35(5) . .
C16 Fe1 C17 114.07(8) . .
C16 Fe1 C18 117.54(8) . .
C17 Fe1 C18 128.28(8) . .
C16 Fe1 C15 92.69(7) . .
C17 Fe1 C15 91.34(7) . .
C18 Fe1 C15 89.49(8) . .
C16 Fe1 P1 89.88(5) . .
C17 Fe1 P1 88.74(5) . .
C18 Fe1 P1 88.23(5) . .
C15 Fe1 P1 177.15(6) . .

loop_
_geom_bond_atom_site_label_1
_geom_bond_atom_site_label_2
_geom_bond_distance
_geom_bond_site_symmetry_2
C1 C2 1.525(2) .
C1 P1 1.8342(15) .
C1 H1A 0.9900 .
C1 H1B 0.9900 .
C2 P3 1.8751(16) .
C2 H2A 0.9900 .
C2 H2B 0.9900 .
C3 C4 1.393(2) .
C3 C8 1.398(2) .
C3 P1 1.8257(15) .
C4 C5 1.387(2) .
C4 H4 0.9500 .
C5 C6 1.384(2) .
C5 H5 0.9500 .
C6 C7 1.383(3) .
C6 H6 0.9500 .
C7 C8 1.385(2) .
C7 H7 0.9500 .
C8 H8 0.9500 .
C9 C14 1.387(2) .
C9 C10 1.390(2) .
C9 P3 1.8430(15) .
C10 C11 1.390(2) .
C10 H10 0.9500 .
C11 C12 1.375(3) .
C11 H11 0.9500 .
C12 C13 1.375(3) .
C12 H12 0.9500 .
C13 C14 1.391(2) .
C13 H13 0.9500 .
C14 H14 0.9500 .
C15 O1 1.139(2) .
C15 Fe1 1.8020(17) .
C16 O2 1.148(2) .
C16 Fe1 1.7935(16) .
C17 O3 1.147(2) .
C17 Fe1 1.7937(17) .
C18 O4 1.147(2) .
C18 Fe1 1.7962(17) .
P1 P2 2.2179(5) .
P1 Fe1 2.2399(4) .
P2 P2 2.2270(7) 2
P2 P3 2.2297(5) .
